data_2020229
loop_
_publ_author_name
'Faggiani, R.'
'Gillespie, R.J.'
'Sawyer, J.F.'
'Vekris, J.E.'

_publ_section_title
;
 Structures of nonadecasulfur bis(hexafluoroantimonate, octasulfur
 di-mue-fluoro-dodecafluorotriantimonate hexafluoroantimonate and
 tetrasulfur di-mue-difluoroantimony muefluoro-tetrafluorodiantimony
 pentakis(hexafluoroantimonate)
;
_journal_name_full 'Acta Crystallographica C (39,1983-)'
_journal_page_first 1847
_journal_page_last 1853
_journal_volume 45
_journal_year 1989
_chemical_formula_sum 'F20 S8 Sb4'
_chemical_name_systematic 'S8 (Sb3 F14) (Sb F6)'
_space_group_IT_number 61
_symmetry_space_group_name_Hall '-P 2ac 2ab'
_symmetry_space_group_name_H-M 'P b c a'
_cell_angle_alpha 90
_cell_angle_beta 90
_cell_angle_gamma 90
_cell_formula_units_Z 8
_cell_length_a 15.14
_cell_length_b 17.402
_cell_length_c 17.309
_cell_volume 4560.338
_citation_journal_id_ASTM ACSCEE
_cod_data_source_file Faggiani_ACSCEE_1989_865.cif
_cod_data_source_block F20S8Sb4
_cod_database_code 2020229

loop_
_symmetry_equiv_pos_as_xyz
x,y,z
-x+1/2,-y,z+1/2
x+1/2,-y+1/2,-z
-x,y+1/2,-z+1/2
-x,-y,-z
x-1/2,y,-z-1/2
-x-1/2,y-1/2,z
x,-y-1/2,z-1/2

loop_
_atom_site_label
_atom_site_type_symbol
_atom_site_fract_x
_atom_site_fract_y
_atom_site_fract_z
_atom_site_occupancy
_atom_site_U_iso_or_equiv
S5 S 0.2175 -0.0548 -0.1141 1 0.0
F5 F-1 0.1382 0.5233 0.2446 1 0.0
F14 F-1 0.2919 0.2151 0.3842 1 0.0
S3 S 0.2077 0.0615 0.0457 1 0.0
F13 F-1 0.2818 0.1069 0.2669 1 0.0
S8 S 0.3781 -0.0468 0.0107 1 0.0
S6 S 0.2208 -0.1367 -0.0176 1 0.0
F8 F-1 0.1484 0.3612 0.3379 1 0.0
Sb1 Sb+4 0.03175 0.53199 0.24962 1 0.0
F20 F-1 -0.0797 0.2718 -0.0507 1 0.0
F15 F-1 -0.0037 0.3073 0.0976 1 0.0
F2 F-1 0.0277 0.4197 0.2469 1 0.0
S7 S 0.2854 -0.0839 0.0769 1 0.0
S4 S 0.1395 0.0117 -0.0493 1 0.0
F3 F-1 -0.0741 0.5298 0.2524 1 0.0
F6 F-1 0.0269 0.5251 0.1265 1 0.0
F19 F-1 -0.0601 0.1693 0.0747 1 0.0
Sb2 Sb+5 0.0861 0.30769 0.25581 1 0.0
F17 F-1 0.0127 0.1558 -0.0767 1 0.0
F16 F-1 0.069 0.2964 -0.0525 1 0.0
F9 F-1 0.4039 0.1987 0.2617 1 0.0
Sb3 Sb+4 0.29842 0.21134 0.26231 1 0.0
F12 F-1 0.294 0.2083 0.14 1 0.0
S1 S 0.3838 0.0611 0.0614 1 0.0
F7 F-1 0.1459 0.3487 0.1633 1 0.0
F11 F-1 0.3064 0.3156 0.2593 1 0.0
Sb4 Sb+5 0.00486 0.23109 0.01017 1 0.0
F1 F-1 0.0352 0.638 0.247 1 0.0
S2 S 0.2997 0.1015 -0.0207 1 0.0
F4 F-1 0.0375 0.5251 0.372 1 0.0
F18 F-1 0.0883 0.1911 0.0697 1 0.0
F10 F-1 0.1873 0.2237 0.2636 1 0.0
